data_2202230
loop_
_publ_author_name
'Lee, Uk'
'Jang, Soon-Jung '
'Joo, Hea-Chung'
'Park, Ki-Min'

_publ_section_title
;
 Triguanidinium hexahydrogenhexamolybdocobaltate(III) tetrahydrate
;
_journal_issue 6
_journal_name_full 'Acta Crystallographica Section E'
_journal_page_first m345
_journal_page_last m347
_journal_paper_doi 10.1107/S1600536803009991
_journal_volume 59
_journal_year 2003
_chemical_formula_iupac '(C H6 N3)3 [H6 Co Mo6 O24], 4H2 O'
_chemical_formula_moiety '3C1 H6 N3 1+, H6 Co1 Mo6 O24 3-, 4H2 O1'
_chemical_formula_sum 'C3 H32 Co Mo6 N9 O28'
_chemical_formula_weight 1276.95
_chemical_name_systematic ?
_space_group_IT_number 2
_symmetry_cell_setting triclinic
_symmetry_space_group_name_Hall '-P 1'
_symmetry_space_group_name_H-M 'P -1'
_atom_sites_solution_hydrogens geom
_atom_sites_solution_primary direct
_atom_sites_solution_secondary difmap
_audit_creation_method SHELXL-97
_cell_angle_alpha 93.93(3)
_cell_angle_beta 105.950(10)
_cell_angle_gamma 83.770(10)
_cell_formula_units_Z 1
_cell_length_a 8.8210(10)
_cell_length_b 11.603(3)
_cell_length_c 8.0130(10)
_cell_measurement_reflns_used 27
_cell_measurement_temperature 298(2)
_cell_measurement_theta_max 10.4
_cell_measurement_theta_min 9.5
_cell_volume 783.3(2)
_computing_cell_refinement STADI4
_computing_data_collection 'STADI4 (Stoe & Cie, 1996)'
_computing_data_reduction 'X-RED (Stoe & Cie, 1996)'
_computing_molecular_graphics 'ORTEP-3 (Farrugia, 1997) and DIAMOND (Brandenburg, 1998)'
_computing_structure_refinement 'SHELXL97 (Sheldrick, 1997)'
_computing_structure_solution 'SHELXS97 (Sheldrick, 1997)'
_diffrn_ambient_temperature 298(2)
_diffrn_measured_fraction_theta_full 0.998
_diffrn_measured_fraction_theta_max 0.998
_diffrn_measurement_device_type 'Stoe Stadi-4'
_diffrn_measurement_method \w/2-\q
_diffrn_radiation_monochromator graphite
_diffrn_radiation_source 'fine-focus sealed tube'
_diffrn_radiation_type MoK\a
_diffrn_radiation_wavelength 0.7107
_diffrn_reflns_av_R_equivalents 0.0000
_diffrn_reflns_av_sigmaI/netI 0.0152
_diffrn_reflns_limit_h_max 11
_diffrn_reflns_limit_h_min -11
_diffrn_reflns_limit_k_max 15
_diffrn_reflns_limit_k_min -15
_diffrn_reflns_limit_l_max 10
_diffrn_reflns_limit_l_min 0
_diffrn_reflns_number 3588
_diffrn_reflns_theta_full 27.49
_diffrn_reflns_theta_max 27.49
_diffrn_reflns_theta_min 1.77
_diffrn_standards_decay_% 2.0
_diffrn_standards_interval_time 60
_diffrn_standards_number 3
_exptl_absorpt_coefficient_mu 2.956
_exptl_absorpt_correction_T_max 0.6784
_exptl_absorpt_correction_T_min 0.6029
_exptl_absorpt_correction_type numerical
_exptl_absorpt_process_details '(X-SHAPE; Stoe & Cie, 1996)'
_exptl_crystal_colour blue
_exptl_crystal_density_diffrn 2.707
_exptl_crystal_density_meas ?
_exptl_crystal_density_method 'not measured'
_exptl_crystal_description polyhedron
_exptl_crystal_F_000 616
_exptl_crystal_size_max 0.38
_exptl_crystal_size_mid 0.25
_exptl_crystal_size_min 0.19
_refine_diff_density_max 1.423
_refine_diff_density_min -1.635
_refine_ls_extinction_method none
_refine_ls_goodness_of_fit_ref 1.154
_refine_ls_hydrogen_treatment constr
_refine_ls_matrix_type full
_refine_ls_number_parameters 229
_refine_ls_number_reflns 3588
_refine_ls_number_restraints 7
_refine_ls_restrained_S_all 1.201
_refine_ls_R_factor_all 0.0345
_refine_ls_R_factor_gt 0.0308
_refine_ls_shift/su_max 0.001
_refine_ls_shift/su_mean 0.000
_refine_ls_structure_factor_coef Fsqd
_refine_ls_weighting_details 'calc w = 1/[\s^2^(Fo^2^)+(0.0366P)^2^+2.8997P] where P = (Fo^2^+2Fc^2^)/3'
_refine_ls_weighting_scheme calc
_refine_ls_wR_factor_gt 0.0810
_refine_ls_wR_factor_ref 0.0840
_reflns_number_gt 3309
_reflns_number_total 3588
_reflns_threshold_expression I>2\s(I)
_cod_data_source_file ww6068.cif
_cod_data_source_block I
_cod_depositor_comments
;
The following automatic conversions were performed:

'_exptl_crystal_density_meas' value 'not measured' was changed to '?'
- the value is perceived as not measured.

Automatic conversion script
Id: cif_fix_values 3008 2015-01-20 13:52:24Z robertas 
;
_cod_original_sg_symbol_Hall -p_1
_cod_database_code 2202230
_cod_database_fobs_code 2202230

loop_
_symmetry_equiv_pos_as_xyz
'x, y, z'
'-x, -y, -z'

loop_
_atom_site_label
_atom_site_fract_x
_atom_site_fract_y
_atom_site_fract_z
_atom_site_U_iso_or_equiv
_atom_site_adp_type
_atom_site_calc_flag
_atom_site_refinement_flags
_atom_site_occupancy
_atom_site_disorder_assembly
_atom_site_disorder_group
_atom_site_type_symbol
Co 0.5000 0.0000 0.5000 0.01253(15) Uani d S 1 . . Co
Mo1 0.54492(4) 0.27422(3) 0.45785(5) 0.01909(10) Uani d . 1 . . Mo
Mo2 0.75405(4) 0.13827(3) 0.81265(5) 0.01957(10) Uani d . 1 . . Mo
Mo3 0.69975(4) -0.13468(3) 0.86017(4) 0.01856(10) Uani d . 1 . . Mo
Oc1 0.3702(3) 0.1413(2) 0.4394(4) 0.0160(5) Uani d . 1 . . O
Oc2 0.6723(3) 0.0911(2) 0.5200(4) 0.0167(6) Uani d . 1 . . O
Oc3 0.5409(3) 0.0282(2) 0.7463(3) 0.0150(5) Uani d . 1 . . O
Ob4 0.4941(4) 0.2072(3) 0.2236(4) 0.0223(6) Uani d . 1 . . O
Ob5 0.5889(4) 0.2565(3) 0.7037(4) 0.0229(6) Uani d . 1 . . O
Ob6 0.8349(4) -0.0218(3) 0.8280(4) 0.0235(6) Uani d . 1 . . O
Ot7 0.4006(5) 0.3876(3) 0.4360(5) 0.0333(8) Uani d . 1 . . O
Ot8 0.7122(5) 0.3319(3) 0.4465(5) 0.0341(8) Uani d . 1 . . O
Ot9 0.9163(4) 0.1958(3) 0.7878(5) 0.0375(9) Uani d . 1 . . O
Ot10 0.7456(4) 0.1745(3) 1.0201(4) 0.0315(8) Uani d . 1 . . O
Ot11 0.6861(4) -0.0991(3) 1.0681(4) 0.0278(7) Uani d . 1 . . O
Ot12 0.8312(4) -0.2549(3) 0.8737(5) 0.0329(8) Uani d . 1 . . O
C1 0.9309(7) 0.4957(5) 0.2659(8) 0.0387(12) Uani d D 1 . . C
N1 0.8336(7) 0.5577(4) 0.3460(8) 0.0509(13) Uani d D 1 . . N
H1a 0.8386 0.6313 0.3637 0.061 Uiso calc R 1 . . H
H1b 0.7657 0.5241 0.3801 0.061 Uiso calc R 1 . . H
N2 1.0340(8) 0.5444(5) 0.2136(9) 0.0632(17) Uani d D 1 . . N
H2a 1.0949 0.5035 0.1603 0.076 Uiso calc R 1 . . H
H2b 1.0416 0.6177 0.2320 0.076 Uiso calc R 1 . . H
N3 0.9172(7) 0.3831(4) 0.2390(9) 0.0593(17) Uani d D 1 . . N
H3a 0.9773 0.3410 0.1859 0.071 Uiso calc R 1 . . H
H3b 0.8482 0.3520 0.2746 0.071 Uiso calc R 1 . . H
C2 0.5000 0.5000 0.0000 0.091(6) Uani d SD 1 A -1 C
N4 0.4269(15) 0.5214(8) 0.1453(12) 0.061(4) Uani d PD 0.50 A -1 N
H4a 0.3976 0.5912 0.1746 0.073 Uiso calc PR 0.50 A -1 H
H4b 0.4136 0.4641 0.2008 0.073 Uiso calc PR 0.50 A -1 H
N5 0.5239(14) 0.5628(10) -0.0806(15) 0.079(5) Uani d PD 0.50 A -1 N
H5a 0.5543 0.5400 -0.1716 0.095 Uiso calc PR 0.50 A -1 H
H5b 0.5126 0.6357 -0.0537 0.095 Uiso calc PR 0.50 A -1 H
N6 0.5084(13) 0.3763(7) -0.0123(13) 0.045(3) Uani d PD 0.50 A -1 N
H6a 0.5372 0.3391 -0.0968 0.054 Uiso calc PR 0.50 A -1 H
H6b 0.4848 0.3390 0.0647 0.054 Uiso calc PR 0.50 A -1 H
Ow1 -0.0959(4) 0.0823(4) 0.3372(5) 0.0389(9) Uani d . 1 . . O
Ow2 0.1414(5) 0.1924(3) 0.5934(5) 0.0379(9) Uani d . 1 . . O

loop_
_atom_site_aniso_label
_atom_site_aniso_U_11
_atom_site_aniso_U_22
_atom_site_aniso_U_33
_atom_site_aniso_U_12
_atom_site_aniso_U_13
_atom_site_aniso_U_23
Co 0.0136(3) 0.0128(3) 0.0127(3) -0.0021(3) 0.0057(3) 0.0004(3)
Mo1 0.0261(2) 0.01388(17) 0.02034(19) -0.00479(13) 0.01006(14) 0.00137(13)
Mo2 0.02118(19) 0.02327(19) 0.01604(18) -0.00880(14) 0.00616(13) -0.00232(13)
Mo3 0.02037(18) 0.01963(18) 0.01537(17) 0.00139(13) 0.00518(13) 0.00228(13)
Oc1 0.0189(13) 0.0145(13) 0.0167(13) -0.0003(11) 0.0085(11) 0.0022(10)
Oc2 0.0189(14) 0.0161(13) 0.0175(13) -0.0049(11) 0.0078(11) 0.0001(11)
Oc3 0.0156(13) 0.0173(13) 0.0135(13) -0.0035(10) 0.0058(10) -0.0001(10)
Ob4 0.0301(16) 0.0220(15) 0.0183(14) -0.0063(12) 0.0105(12) 0.0035(11)
Ob5 0.0329(17) 0.0179(14) 0.0204(15) -0.0045(12) 0.0112(13) -0.0026(11)
Ob6 0.0170(14) 0.0288(16) 0.0240(15) -0.0032(12) 0.0039(12) 0.0013(12)
Ot7 0.044(2) 0.0196(16) 0.038(2) 0.0038(14) 0.0159(16) 0.0031(14)
Ot8 0.041(2) 0.0322(18) 0.0355(19) -0.0175(16) 0.0160(16) 0.0011(15)
Ot9 0.0329(19) 0.048(2) 0.035(2) -0.0192(17) 0.0100(16) -0.0006(17)
Ot10 0.042(2) 0.0348(19) 0.0182(16) -0.0069(15) 0.0092(14) -0.0034(13)
Ot11 0.0315(17) 0.0322(18) 0.0197(15) -0.0021(14) 0.0070(13) 0.0011(13)
Ot12 0.0308(18) 0.0296(18) 0.0344(19) 0.0084(14) 0.0064(15) 0.0028(14)
C1 0.041(3) 0.034(3) 0.048(3) -0.009(2) 0.023(3) -0.007(2)
N1 0.057(3) 0.035(3) 0.071(4) -0.002(2) 0.038(3) -0.009(2)
N2 0.076(4) 0.049(3) 0.086(5) -0.029(3) 0.052(4) -0.011(3)
N3 0.062(4) 0.034(3) 0.103(5) -0.014(2) 0.059(4) -0.016(3)
C2 0.141(13) 0.056(7) 0.033(5) 0.053(8) -0.022(6) -0.010(5)
N4 0.137(12) 0.021(5) 0.026(5) 0.003(6) 0.027(6) 0.003(4)
N5 0.153(16) 0.036(7) 0.049(8) -0.012(8) 0.027(9) 0.005(6)
N6 0.079(8) 0.024(4) 0.045(6) 0.011(4) 0.044(6) 0.011(4)
Ow1 0.037(2) 0.048(2) 0.0308(19) 0.0020(17) 0.0103(16) 0.0044(17)
Ow2 0.039(2) 0.040(2) 0.043(2) -0.0017(17) 0.0257(17) 0.0029(17)

loop_
_atom_type_symbol
_atom_type_description
_atom_type_scat_dispersion_real
_atom_type_scat_dispersion_imag
_atom_type_scat_source
C C 0.0033 0.0016 'International Tables Vol C Tables 4.2.6.8 and 6.1.1.4'
H H 0.0000 0.0000 'International Tables Vol C Tables 4.2.6.8 and 6.1.1.4'
N N 0.0061 0.0033 'International Tables Vol C Tables 4.2.6.8 and 6.1.1.4'
Mo Mo -1.6832 0.6857 'International Tables Vol C Tables 4.2.6.8 and 6.1.1.4'
O O 0.0106 0.0060 'International Tables Vol C Tables 4.2.6.8 and 6.1.1.4'
Co Co 0.3494 0.9721 'International Tables Vol C Tables 4.2.6.8 and 6.1.1.4'

loop_
_geom_angle_atom_site_label_1
_geom_angle_atom_site_label_2
_geom_angle_atom_site_label_3
_geom_angle_site_symmetry_1
_geom_angle_site_symmetry_3
_geom_angle
Mo3 Mo2 Mo1 . . 119.78(3)
Mo3 Mo1 Mo2 2_656 . 120.63(2)
Oc1 Co Oc2 . 2_656 95.10(12)
Oc1 Co Oc2 . . 84.90(12)
Oc2 Co Oc2 2_656 . 180.0
Oc1 Co Oc3 . . 95.56(12)
Oc1 Co Oc3 2_656 . 84.44(12)
Oc2 Co Oc3 2_656 . 95.00(12)
Oc2 Co Oc3 . . 85.00(12)
Ot7 Mo1 Ot8 . . 106.05(18)
Ot7 Mo1 Ob5 . . 98.69(16)
Ot8 Mo1 Ob5 . . 101.04(16)
Ot7 Mo1 Ob4 . . 100.43(16)
Ot8 Mo1 Ob4 . . 95.84(16)
Ob5 Mo1 Ob4 . . 149.82(13)
Ot7 Mo1 Oc1 . . 92.65(15)
Ot8 Mo1 Oc1 . . 159.47(15)
Ob5 Mo1 Oc1 . . 84.02(12)
Ob4 Mo1 Oc1 . . 72.01(11)
Ot7 Mo1 Oc2 . . 159.33(14)
Ot8 Mo1 Oc2 . . 94.01(15)
Ob5 Mo1 Oc2 . . 72.02(12)
Ob4 Mo1 Oc2 . . 82.07(12)
Oc1 Mo1 Oc2 . . 68.41(10)
Ot10 Mo2 Ot9 . . 106.45(18)
Ot10 Mo2 Ob6 . . 102.30(16)
Ot9 Mo2 Ob6 . . 99.15(17)
Ot10 Mo2 Ob5 . . 95.67(15)
Ot9 Mo2 Ob5 . . 99.79(17)
OB6 Mo2 Ob5 . . 148.91(13)
Ot10 Mo2 Oc2 . . 160.06(15)
Ot9 Mo2 Oc2 . . 91.24(15)
Ob6 Mo2 Oc2 . . 83.38(12)
Ob5 Mo2 Oc2 . . 71.80(11)
Ot10 Mo2 Oc3 . . 95.06(14)
Ot9 Mo2 Oc3 . . 158.18(15)
Ob6 Mo2 Oc3 . . 72.12(12)
Ob5 Mo2 Oc3 . . 81.28(12)
Oc2 Mo2 Oc3 . . 68.22(10)
Ot12 Mo3 Ot11 . . 106.57(17)
Ot12 Mo3 Ob6 . . 98.30(16)
Ot11 Mo3 Ob6 . . 101.96(15)
Ot12 Mo3 Oc3 . . 159.32(14)
Ot11 Mo3 Oc3 . . 93.41(13)
Ob6 Mo3 Oc3 . . 71.75(11)
N2 C1 N3 . . 121.1(5)
N2 C1 N1 . . 121.1(5)
N3 C1 N1 . . 117.9(5)
N5 C2 N6 . . 132.1(8)
N5 C2 N4 . . 128.1(8)
N6 C2 N4 . . 99.4(5)
Ot10 Ow1 Oc2 1_454 1_455 104.60(15)
Ot10 Ow1 Ow2 1_454 . 124.06(18)
Oc2 Ow1 Ow2 1_455 . 98.87(15)
Ot10 Ow1 Ob6 1_454 2_656 84.11(14)
Oc2 Ow1 Ob6 1_455 2_656 167.65(18)
Ow2 Ow1 Ob6 . 2_656 82.89(14)
Oc1 Ow2 Ot9 . 1_455 166.92(19)
Oc1 Ow2 Ow1 . . 96.44(16)
Ot9 Ow2 Ow1 1_455 . 82.23(15)
Oc1 Ow2 N1 . 2_666 98.81(17)
Ot9 Ow2 N1 1_455 2_666 92.29(17)
Ow1 Ow2 N1 . 2_666 126.9(2)
Oc1 Ow2 Ot11 . 2_657 96.96(15)
Ot9 Ow2 Ot11 1_455 2_657 73.68(14)
Ow1 Ow2 Ot11 . 2_657 125.36(17)
N1 Ow2 Ot11 2_666 2_657 102.79(19)

loop_
_geom_bond_atom_site_label_1
_geom_bond_atom_site_label_2
_geom_bond_site_symmetry_2
_geom_bond_distance
_geom_bond_publ_flag
Mo1 Mo2 . 3.3280(10) yes
Mo2 Mo3 . 3.3170(10) yes
Mo1 Mo3 2_656 3.3081(9) yes
Co Mo1 . 3.2999(9) yes
Co Mo2 . 3.3191(9) yes
Co Mo3 . 3.3319(9) yes
Co Oc1 . 1.905(3) yes
Co Oc2 . 1.909(3) yes
Co Oc3 . 1.918(3) yes
Mo1 Ot7 . 1.711(3) yes
Mo1 Ot8 . 1.712(3) yes
Mo1 Ob5 . 1.921(3) yes
Mo1 Ob4 . 1.934(3) yes
Mo1 Oc1 . 2.266(3) yes
Mo1 Oc2 . 2.312(3) yes
Mo2 Ot10 . 1.706(3) yes
Mo2 Ot9 . 1.707(3) yes
Mo2 Ob6 . 1.915(3) yes
Mo2 Ob5 . 1.949(3) yes
Mo2 Oc2 . 2.302(3) yes
Mo2 Oc3 . 2.308(3) yes
Mo3 Ot12 . 1.704(3) yes
Mo3 Ot11 . 1.722(3) yes
Mo3 Ob4 2_656 1.920(3) yes
Mo3 Ob6 . 1.938(3) yes
Mo3 Oc1 2_656 2.307(3) yes
Mo3 Oc3 . 2.308(3) yes
Oc3 Ot11 2_657 2.831(4) yes
C1 N2 . 1.295(7) yes
C1 N3 . 1.323(7) yes
C1 N1 . 1.331(7) yes
C2 N5 . 1.080(10) yes
C2 N6 . 1.427(8) yes
C2 N4 . 1.473(9) yes
Ow1 Oc2 1_455 2.814(5) yes
Ow1 Ot10 1_454 2.765(5) yes
Ow1 Ob6 2_656 2.956(5) yes
Ow1 Ow2 . 2.843(6) yes
Ow2 Oc1 . 2.638(4) yes
Ow2 Ot9 1_455 2.837(5) yes
Ow2 Ot11 2_657 2.937(5) yes
Ow2 N1 2_666 2.930(7) yes

loop_
_geom_hbond_atom_site_label_D
_geom_hbond_atom_site_label_H
_geom_hbond_atom_site_label_A
_geom_hbond_site_symmetry_A
_geom_hbond_distance_DH
_geom_hbond_distance_HA
_geom_hbond_distance_DA
_geom_hbond_angle_DHA
N1 H1b Ot7 2_666 0.86 2.46 3.044(6) 126
N2 H2b Ot9 2_766 0.86 2.26 3.094(7) 164
N3 H3a Ot12 2_756 0.86 2.02 2.855(6) 163
N3 H3b Ot8 . 0.86 2.10 2.900(6) 155
N4 H4a Ob5 2_666 0.86 1.96 2.780(10) 159
N4 H4b Ot7 . 0.86 2.17 2.960(10) 152
N5 H5b Ob4 2_665 0.86 2.34 2.950(10) 128
N6 H6a Ob5 1_554 0.86 1.94 2.803(9) 177
N6 H6b Ob4 . 0.86 2.04 2.852(9) 158
N6 H6a Ot10 1_554 0.86 2.54 2.941(9) 110
